data_4102310
loop_
_publ_author_name
'Yan Yan'
'Bo Qin'
'Changliang Ren'
'Xiuying Chen'
'Yeow Kwan Yip'
'Ruijuan Ye'
'Dawei Zhang'
'Haibin Su'
'Huaqiang Zeng'

_publ_contact_author_address
;
Department of Chemistry & NUS MedChem Program of the Office of Life Sciences
National University of Singapor
3 Science Drive 3
Singapore
117543
;
_publ_contact_author_email CHMZH@NUS.EDU.SG
_publ_contact_author_name 'Huaqiang Zeng'
_publ_section_title
;
 Synthesis, Structural Investigations, Hydrogen-Deuterium Exchange
 Studies, and Molecular Modeling of Conformationally Stablilized Aromatic
 Oligoamides
;
_journal_name_full 'Journal of the American Chemical Society'
_journal_page_first 5869
_journal_page_last 5879
_journal_paper_doi 10.1021/ja100579z
_journal_volume 132
_journal_year 2010
_chemical_formula_sum 'C27 H27 N3 O11'
_chemical_formula_weight 569.52
_chemical_name_systematic
; 
 ? 
;
_space_group_IT_number 2
_symmetry_cell_setting triclinic
_symmetry_space_group_name_Hall '-P 1'
_symmetry_space_group_name_H-M 'P -1'
_atom_sites_solution_hydrogens geom
_atom_sites_solution_primary direct
_atom_sites_solution_secondary difmap
_audit_creation_method SHELXL-97
_cell_angle_alpha 102.7860(10)
_cell_angle_beta 93.9600(10)
_cell_angle_gamma 103.0680(10)
_cell_formula_units_Z 2
_cell_length_a 7.8202(4)
_cell_length_b 11.1046(5)
_cell_length_c 15.2948(7)
_cell_measurement_reflns_used 7927
_cell_measurement_temperature 100(2)
_cell_measurement_theta_max 27.48
_cell_measurement_theta_min 2.64
_cell_volume 1251.77(10)
_computing_cell_refinement 'Bruker SMART'
_computing_data_collection 'Bruker SMART'
_computing_data_reduction 'Bruker SAINT'
_computing_molecular_graphics 'Bruker SHELXTL'
_computing_publication_material 'Bruker SHELXTL'
_computing_structure_refinement 'SHELXL-97 (Sheldrick, 1997)'
_computing_structure_solution 'SHELXS-97 (Sheldrick, 1990)'
_diffrn_ambient_temperature 100(2)
_diffrn_measured_fraction_theta_full 0.997
_diffrn_measured_fraction_theta_max 0.997
_diffrn_measurement_device_type 'CCD area detector'
_diffrn_measurement_method 'phi and omega scans'
_diffrn_radiation_monochromator graphite
_diffrn_radiation_source 'fine-focus sealed tube'
_diffrn_radiation_type MoK\a
_diffrn_radiation_wavelength 0.71073
_diffrn_reflns_av_R_equivalents 0.0256
_diffrn_reflns_av_sigmaI/netI 0.0262
_diffrn_reflns_limit_h_max 10
_diffrn_reflns_limit_h_min -10
_diffrn_reflns_limit_k_max 14
_diffrn_reflns_limit_k_min -14
_diffrn_reflns_limit_l_max 19
_diffrn_reflns_limit_l_min -19
_diffrn_reflns_number 16471
_diffrn_reflns_theta_full 27.50
_diffrn_reflns_theta_max 27.50
_diffrn_reflns_theta_min 1.38
_exptl_absorpt_coefficient_mu 0.119
_exptl_absorpt_correction_T_max 0.9766
_exptl_absorpt_correction_T_min 0.9321
_exptl_absorpt_correction_type 'Sadabs, (Sheldrick 2001)'
_exptl_crystal_colour Yellow
_exptl_crystal_density_diffrn 1.511
_exptl_crystal_density_meas ?
_exptl_crystal_density_method 'not measured'
_exptl_crystal_description Block
_exptl_crystal_F_000 596
_exptl_crystal_size_max 0.60
_exptl_crystal_size_mid 0.30
_exptl_crystal_size_min 0.20
_refine_diff_density_max 0.427
_refine_diff_density_min -0.209
_refine_diff_density_rms 0.056
_refine_ls_extinction_method none
_refine_ls_goodness_of_fit_ref 1.038
_refine_ls_hydrogen_treatment mixed
_refine_ls_matrix_type full
_refine_ls_number_parameters 384
_refine_ls_number_reflns 5736
_refine_ls_number_restraints 0
_refine_ls_restrained_S_all 1.038
_refine_ls_R_factor_all 0.0469
_refine_ls_R_factor_gt 0.0429
_refine_ls_shift/su_max 0.000
_refine_ls_shift/su_mean 0.000
_refine_ls_structure_factor_coef Fsqd
_refine_ls_weighting_details 'calc w=1/[\s^2^(Fo^2^)+(0.0654P)^2^+0.5287P] where P=(Fo^2^+2Fc^2^)/3'
_refine_ls_weighting_scheme calc
_refine_ls_wR_factor_gt 0.1146
_refine_ls_wR_factor_ref 0.1176
_reflns_number_gt 5173
_reflns_number_total 5736
_reflns_threshold_expression >2sigma(I)
_cod_data_source_file ja100579z_si_001_07.cif
_cod_data_source_block 3b
_cod_depositor_comments
;
The following automatic conversions were performed:

'_exptl_crystal_density_meas' value 'Not' was changed to '?' - the
value is perceived as not measured.

Automatic conversion script
Id: cif_fix_values 3008 2015-01-20 13:52:24Z robertas 
;
_cod_database_code 4102310

loop_
_symmetry_equiv_pos_as_xyz
'x, y, z'
'-x, -y, -z'

loop_
_atom_site_label
_atom_site_type_symbol
_atom_site_fract_x
_atom_site_fract_y
_atom_site_fract_z
_atom_site_U_iso_or_equiv
_atom_site_adp_type
_atom_site_occupancy
_atom_site_symmetry_multiplicity
_atom_site_calc_flag
_atom_site_refinement_flags
O1 O 0.02926(13) 0.09598(9) 0.19733(6) 0.0210(2) Uani 1 1 d .
O2 O -0.37713(13) -0.18907(9) 0.01611(7) 0.0252(2) Uani 1 1 d .
O3 O -0.21870(18) -0.13787(10) 0.15170(7) 0.0384(3) Uani 1 1 d .
O4 O -0.23225(13) 0.17577(9) -0.12388(6) 0.0215(2) Uani 1 1 d .
O5 O 0.20422(13) 0.48167(9) 0.08987(6) 0.0223(2) Uani 1 1 d .
O6 O 0.44411(12) 0.32400(9) 0.27453(6) 0.0203(2) Uani 1 1 d .
O7 O 0.78650(14) 0.63009(9) 0.54073(7) 0.0247(2) Uani 1 1 d .
O8 O 0.68932(13) 0.23532(9) 0.42722(6) 0.0205(2) Uani 1 1 d .
O9 O 0.80996(17) 0.03267(10) 0.45182(7) 0.0338(3) Uani 1 1 d .
O10 O 0.82819(15) 0.02285(10) 0.59135(7) 0.0297(2) Uani 1 1 d .
O11 O 1.07821(12) 0.47522(9) 0.76164(6) 0.0207(2) Uani 1 1 d .
N1 N 0.15333(15) 0.31344(11) 0.15583(8) 0.0185(2) Uani 1 1 d .
H1N H 0.189(2) 0.2870(17) 0.2006(13) 0.028(4) Uiso 1 1 d .
N2 N 0.66044(15) 0.46811(11) 0.41794(7) 0.0187(2) Uani 1 1 d .
H2N H 0.644(2) 0.387(2) 0.3975(13) 0.033(5) Uiso 1 1 d .
N3 N 0.82943(15) 0.08237(11) 0.53256(8) 0.0206(2) Uani 1 1 d .
C1 C -0.05277(17) 0.11060(13) 0.11913(8) 0.0176(3) Uani 1 1 d .
C2 C -0.18625(17) 0.01575(12) 0.06123(9) 0.0178(3) Uani 1 1 d .
C3 C -0.25082(17) 0.03613(12) -0.02100(9) 0.0179(3) Uani 1 1 d .
H3 H -0.3419 -0.0280 -0.0607 0.021 Uiso 1 1 calc R
C4 C -0.18188(17) 0.14942(12) -0.04404(8) 0.0177(3) Uani 1 1 d .
C5 C -0.05117(17) 0.24619(12) 0.01404(9) 0.0185(3) Uani 1 1 d .
H5 H -0.0079 0.3249 -0.0014 0.022 Uiso 1 1 calc R
C6 C 0.01485(16) 0.22611(12) 0.09467(8) 0.0172(3) Uani 1 1 d .
C7 C -0.0606(2) 0.12113(14) 0.27598(9) 0.0250(3) Uani 1 1 d .
H7A H -0.0880 0.2044 0.2831 0.038 Uiso 1 1 calc R
H7B H 0.0157 0.1214 0.3297 0.038 Uiso 1 1 calc R
H7C H -0.1707 0.0547 0.2687 0.038 Uiso 1 1 calc R
C8 C -0.25858(18) -0.10960(13) 0.08329(9) 0.0199(3) Uani 1 1 d .
C9 C -0.4586(2) -0.31205(13) 0.03147(10) 0.0260(3) Uani 1 1 d .
H9A H -0.3722 -0.3641 0.0281 0.039 Uiso 1 1 calc R
H9B H -0.5602 -0.3551 -0.0147 0.039 Uiso 1 1 calc R
H9C H -0.4984 -0.3002 0.0914 0.039 Uiso 1 1 calc R
C10 C -0.33385(19) 0.07180(13) -0.19393(9) 0.0221(3) Uani 1 1 d .
H10A H -0.2778 0.0003 -0.2009 0.033 Uiso 1 1 calc R
H10B H -0.3399 0.0984 -0.2508 0.033 Uiso 1 1 calc R
H10C H -0.4537 0.0452 -0.1782 0.033 Uiso 1 1 calc R
C11 C 0.23790(17) 0.43274(13) 0.15104(9) 0.0180(3) Uani 1 1 d .
C12 C 0.46573(17) 0.45454(12) 0.28802(9) 0.0175(3) Uani 1 1 d .
C13 C 0.37508(16) 0.50704(12) 0.23056(9) 0.0175(3) Uani 1 1 d .
C14 C 0.40673(17) 0.63979(13) 0.24825(9) 0.0180(3) Uani 1 1 d .
H14 H 0.3468 0.6772 0.2095 0.022 Uiso 1 1 calc R
C15 C 0.52410(17) 0.71701(12) 0.32142(9) 0.0187(3) Uani 1 1 d .
H15 H 0.5457 0.8070 0.3316 0.022 Uiso 1 1 calc R
C16 C 0.61130(17) 0.66482(13) 0.38046(9) 0.0186(3) Uani 1 1 d .
H16 H 0.6904 0.7186 0.4312 0.022 Uiso 1 1 calc R
C17 C 0.58094(16) 0.53250(13) 0.36421(9) 0.0174(3) Uani 1 1 d .
C18 C 0.55509(19) 0.27469(13) 0.21130(10) 0.0254(3) Uani 1 1 d .
H18A H 0.5063 0.2710 0.1497 0.038 Uiso 1 1 calc R
H18B H 0.5594 0.1889 0.2162 0.038 Uiso 1 1 calc R
H18C H 0.6749 0.3307 0.2250 0.038 Uiso 1 1 calc R
C19 C 0.75424(17) 0.51757(13) 0.50116(9) 0.0180(3) Uani 1 1 d .
C20 C 0.78643(16) 0.29079(12) 0.51038(8) 0.0171(3) Uani 1 1 d .
C21 C 0.82099(16) 0.42377(12) 0.54504(8) 0.0168(2) Uani 1 1 d .
C22 C 0.92176(16) 0.47941(12) 0.62796(9) 0.0169(2) Uani 1 1 d .
H22 H 0.9474 0.5693 0.6501 0.020 Uiso 1 1 calc R
C23 C 0.98715(16) 0.40766(13) 0.68035(8) 0.0171(3) Uani 1 1 d .
C24 C 0.95445(16) 0.27702(12) 0.64794(9) 0.0174(3) Uani 1 1 d .
H24 H 0.9976 0.2265 0.6826 0.021 Uiso 1 1 calc R
C25 C 0.85681(17) 0.22134(12) 0.56325(9) 0.0179(3) Uani 1 1 d .
C26 C 0.51899(19) 0.14849(14) 0.42465(10) 0.0259(3) Uani 1 1 d .
H26A H 0.5112 0.1252 0.4827 0.039 Uiso 1 1 calc R
H26B H 0.5062 0.0715 0.3762 0.039 Uiso 1 1 calc R
H26C H 0.4245 0.1900 0.4133 0.039 Uiso 1 1 calc R
C27 C 1.13007(19) 0.40412(14) 0.82228(9) 0.0232(3) Uani 1 1 d .
H27A H 1.0260 0.3413 0.8305 0.035 Uiso 1 1 calc R
H27B H 1.1821 0.4625 0.8808 0.035 Uiso 1 1 calc R
H27C H 1.2174 0.3601 0.7969 0.035 Uiso 1 1 calc R

loop_
_atom_site_aniso_label
_atom_site_aniso_U_11
_atom_site_aniso_U_22
_atom_site_aniso_U_33
_atom_site_aniso_U_23
_atom_site_aniso_U_13
_atom_site_aniso_U_12
O1 0.0230(5) 0.0271(5) 0.0162(4) 0.0094(4) 0.0006(4) 0.0093(4)
O2 0.0244(5) 0.0222(5) 0.0282(5) 0.0128(4) -0.0016(4) -0.0010(4)
O3 0.0649(8) 0.0233(5) 0.0221(5) 0.0103(4) -0.0058(5) -0.0006(5)
O4 0.0279(5) 0.0183(4) 0.0159(4) 0.0064(4) -0.0063(4) 0.0016(4)
O5 0.0250(5) 0.0234(5) 0.0180(5) 0.0089(4) -0.0025(4) 0.0030(4)
O6 0.0218(5) 0.0175(4) 0.0220(5) 0.0073(4) -0.0002(4) 0.0042(4)
O7 0.0325(5) 0.0199(5) 0.0201(5) 0.0032(4) -0.0054(4) 0.0072(4)
O8 0.0218(5) 0.0209(5) 0.0156(4) 0.0043(4) -0.0013(4) 0.0002(4)
O9 0.0528(7) 0.0259(5) 0.0227(5) 0.0023(4) 0.0073(5) 0.0128(5)
O10 0.0362(6) 0.0217(5) 0.0308(6) 0.0111(4) -0.0025(4) 0.0035(4)
O11 0.0225(5) 0.0219(5) 0.0166(4) 0.0063(4) -0.0038(4) 0.0036(4)
N1 0.0188(5) 0.0212(5) 0.0156(5) 0.0068(4) -0.0019(4) 0.0043(4)
N2 0.0201(5) 0.0181(5) 0.0173(5) 0.0052(4) -0.0022(4) 0.0040(4)
N3 0.0187(5) 0.0206(5) 0.0234(6) 0.0069(5) 0.0030(4) 0.0051(4)
C1 0.0179(6) 0.0233(6) 0.0151(6) 0.0071(5) 0.0031(5) 0.0098(5)
C2 0.0194(6) 0.0191(6) 0.0183(6) 0.0070(5) 0.0056(5) 0.0081(5)
C3 0.0175(6) 0.0191(6) 0.0173(6) 0.0049(5) 0.0008(5) 0.0050(5)
C4 0.0176(6) 0.0213(6) 0.0154(6) 0.0058(5) 0.0000(5) 0.0067(5)
C5 0.0199(6) 0.0190(6) 0.0170(6) 0.0062(5) 0.0015(5) 0.0039(5)
C6 0.0146(6) 0.0211(6) 0.0157(6) 0.0033(5) 0.0011(4) 0.0054(5)
C7 0.0306(7) 0.0294(7) 0.0159(6) 0.0064(5) 0.0034(5) 0.0081(6)
C8 0.0253(7) 0.0190(6) 0.0182(6) 0.0061(5) 0.0059(5) 0.0089(5)
C9 0.0287(7) 0.0205(7) 0.0296(7) 0.0114(6) 0.0048(6) 0.0018(5)
C10 0.0266(7) 0.0196(6) 0.0181(6) 0.0031(5) -0.0056(5) 0.0057(5)
C11 0.0173(6) 0.0218(6) 0.0162(6) 0.0054(5) 0.0027(5) 0.0064(5)
C12 0.0170(6) 0.0182(6) 0.0182(6) 0.0063(5) 0.0035(5) 0.0041(5)
C13 0.0154(6) 0.0215(6) 0.0162(6) 0.0058(5) 0.0025(5) 0.0046(5)
C14 0.0174(6) 0.0222(6) 0.0176(6) 0.0085(5) 0.0028(5) 0.0073(5)
C15 0.0202(6) 0.0184(6) 0.0186(6) 0.0057(5) 0.0027(5) 0.0056(5)
C16 0.0163(6) 0.0215(6) 0.0174(6) 0.0044(5) 0.0013(5) 0.0040(5)
C17 0.0155(6) 0.0222(6) 0.0171(6) 0.0083(5) 0.0027(5) 0.0062(5)
C18 0.0261(7) 0.0193(6) 0.0294(7) 0.0026(6) 0.0021(6) 0.0066(5)
C19 0.0162(6) 0.0217(6) 0.0170(6) 0.0070(5) 0.0027(5) 0.0040(5)
C20 0.0155(6) 0.0207(6) 0.0146(6) 0.0051(5) 0.0021(4) 0.0023(5)
C21 0.0140(6) 0.0211(6) 0.0160(6) 0.0069(5) 0.0026(4) 0.0036(5)
C22 0.0153(6) 0.0178(6) 0.0179(6) 0.0059(5) 0.0027(5) 0.0029(5)
C23 0.0132(5) 0.0229(6) 0.0151(6) 0.0061(5) 0.0011(4) 0.0028(5)
C24 0.0143(6) 0.0215(6) 0.0184(6) 0.0089(5) 0.0024(5) 0.0048(5)
C25 0.0166(6) 0.0174(6) 0.0197(6) 0.0052(5) 0.0040(5) 0.0032(5)
C26 0.0238(7) 0.0261(7) 0.0220(7) 0.0040(5) -0.0016(5) -0.0026(6)
C27 0.0233(7) 0.0289(7) 0.0183(6) 0.0104(5) -0.0028(5) 0.0058(5)

loop_
_atom_type_symbol
_atom_type_description
_atom_type_scat_dispersion_real
_atom_type_scat_dispersion_imag
_atom_type_scat_source
C C 0.0033 0.0016 'International Tables Vol C Tables 4.2.6.8 and 6.1.1.4'
H H 0.0000 0.0000 'International Tables Vol C Tables 4.2.6.8 and 6.1.1.4'
N N 0.0061 0.0033 'International Tables Vol C Tables 4.2.6.8 and 6.1.1.4'
O O 0.0106 0.0060 'International Tables Vol C Tables 4.2.6.8 and 6.1.1.4'

loop_
_geom_angle_atom_site_label_1
_geom_angle_atom_site_label_2
_geom_angle_atom_site_label_3
_geom_angle
C1 O1 C7 115.38(10)
C8 O2 C9 115.89(11)
C4 O4 C10 117.27(10)
C12 O6 C18 112.79(10)
C20 O8 C26 117.19(10)
C23 O11 C27 117.20(10)
C11 N1 C6 127.65(11)
C19 N2 C17 127.47(12)
O9 N3 O10 123.68(12)
O9 N3 C25 119.45(11)
O10 N3 C25 116.87(11)
O1 C1 C2 123.90(12)
O1 C1 C6 116.33(11)
C2 C1 C6 119.59(11)
C1 C2 C3 119.48(12)
C1 C2 C8 121.40(12)
C3 C2 C8 119.08(12)
C4 C3 C2 120.05(12)
O4 C4 C3 124.07(11)
O4 C4 C5 114.82(11)
C3 C4 C5 121.11(12)
C6 C5 C4 119.14(12)
C5 C6 N1 124.18(12)
C5 C6 C1 120.60(12)
N1 C6 C1 115.20(11)
O3 C8 O2 122.81(12)
O3 C8 C2 125.80(13)
O2 C8 C2 111.39(11)
O5 C11 N1 124.24(12)
O5 C11 C13 120.51(12)
N1 C11 C13 115.18(11)
O6 C12 C13 122.18(11)
O6 C12 C17 116.82(11)
C13 C12 C17 120.98(12)
C12 C13 C14 118.49(12)
C12 C13 C11 125.68(12)
C14 C13 C11 115.78(11)
C15 C14 C13 120.73(12)
C14 C15 C16 120.96(12)
C15 C16 C17 119.18(12)
C16 C17 N2 124.88(12)
C16 C17 C12 119.59(12)
N2 C17 C12 115.52(11)
O7 C19 N2 123.92(12)
O7 C19 C21 120.06(12)
N2 C19 C21 116.01(11)
O8 C20 C25 122.92(12)
O8 C20 C21 119.70(11)
C25 C20 C21 117.38(11)
C22 C21 C20 119.45(12)
C22 C21 C19 113.87(11)
C20 C21 C19 126.66(11)
C21 C22 C23 122.07(12)
O11 C23 C24 125.23(12)
O11 C23 C22 115.24(11)
C24 C23 C22 119.53(12)
C23 C24 C25 118.38(12)
C24 C25 C20 123.16(12)
C24 C25 N3 115.41(11)
C20 C25 N3 121.43(11)

loop_
_geom_bond_atom_site_label_1
_geom_bond_atom_site_label_2
_geom_bond_distance
O1 C1 1.3768(15)
O1 C7 1.4409(16)
O2 C8 1.3383(17)
O2 C9 1.4474(16)
O3 C8 1.1979(17)
O4 C4 1.3695(15)
O4 C10 1.4255(16)
O5 C11 1.2230(16)
O6 C12 1.3872(16)
O6 C18 1.4439(17)
O7 C19 1.2218(17)
O8 C20 1.3720(15)
O8 C26 1.4494(16)
O9 N3 1.2195(16)
O10 N3 1.2275(15)
O11 C23 1.3561(15)
O11 C27 1.4371(15)
N1 C11 1.3606(17)
N1 C6 1.4043(16)
N2 C19 1.3562(17)
N2 C17 1.4013(16)
N3 C25 1.4709(17)
C1 C2 1.3948(19)
C1 C6 1.4135(18)
C2 C3 1.4063(18)
C2 C8 1.4999(18)
C3 C4 1.3833(18)
C4 C5 1.3943(18)
C5 C6 1.3866(18)
C11 C13 1.5120(17)
C12 C13 1.3937(18)
C12 C17 1.4053(18)
C13 C14 1.3988(18)
C14 C15 1.3812(18)
C15 C16 1.3934(18)
C16 C17 1.3963(18)
C19 C21 1.5215(18)
C20 C25 1.3993(18)
C20 C21 1.4099(18)
C21 C22 1.3807(18)
C22 C23 1.3958(18)
C23 C24 1.3828(18)
C24 C25 1.3924(18)

loop_
_geom_hbond_atom_site_label_D
_geom_hbond_atom_site_label_H
_geom_hbond_atom_site_label_A
_geom_hbond_distance_DH
_geom_hbond_distance_HA
_geom_hbond_distance_DA
_geom_hbond_angle_DHA
N1 H1N O6 0.855(19) 2.132(19) 2.7740(15) 131.6(16)
N1 H1N O1 0.855(19) 2.193(18) 2.6228(15) 110.9(15)
N2 H2N O8 0.86(2) 1.94(2) 2.6788(15) 143.1(17)
